data_7121992
loop_
_publ_author_name
'Lu, Wei'
'Kinjo, Rei'

_publ_section_title
;
 Complexation of asymmetric diborenes with magnesium bromide.
;
_journal_issue 64
_journal_name_full 'Chemical communications (Cambridge, England)'
_journal_page_first 8842
_journal_page_last 8844
_journal_paper_doi 10.1039/c8cc04775h
_journal_volume 54
_journal_year 2018
_chemical_formula_sum 'C80 H140 B6 Br4 Mg2 N2 O2 P4 Si4'
_chemical_formula_weight 1831.29
_space_group_crystal_system monoclinic
_space_group_IT_number 14
_space_group_name_Hall '-P 2ybc'
_space_group_name_H-M_alt 'P 1 21/c 1'
_symmetry_space_group_name_Hall '-P 2ybc'
_symmetry_space_group_name_H-M 'P 1 21/c 1'
_atom_sites_solution_hydrogens mixed
_atom_sites_solution_primary dual
_audit_update_record
;
2018-03-29 deposited with the CCDC.
2018-07-10 downloaded from the CCDC.
;
_cell_angle_alpha 90
_cell_angle_beta 91.717(2)
_cell_angle_gamma 90
_cell_formula_units_Z 2
_cell_length_a 10.1567(7)
_cell_length_b 25.514(2)
_cell_length_c 19.2566(14)
_cell_measurement_reflns_used 6335
_cell_measurement_temperature 100.(2)
_cell_measurement_theta_max 24.6273
_cell_measurement_theta_min 2.3779
_cell_volume 4987.9(6)
_computing_cell_refinement 'SAINT V8.38A (Bruker AXS Inc., 2017)'
_computing_data_collection 'APEX3 (Bruker AXS Inc., 2017)'
_computing_data_reduction 'SAINT V8.38A (Bruker AXS Inc., 2017)'
_computing_publication_material 'APEX3 (Bruker AXS Inc., 2017)'
_computing_structure_refinement 'SHELXL-2016/6 (Sheldrick, 2016)'
_computing_structure_solution 'SHELXT 2014/5 (Sheldrick, 2014)'
_diffrn_ambient_temperature 100.(2)
_diffrn_detector_area_resol_mean 7.4074
_diffrn_measured_fraction_theta_full 0.998
_diffrn_measured_fraction_theta_max 0.998
_diffrn_measurement_device_type 'Photon II CPADs detector'
_diffrn_measurement_method 'phi and omega scans'
_diffrn_radiation_monochromator 'Multilayer Mirror'
_diffrn_radiation_type MoK\a
_diffrn_radiation_wavelength 0.71073
_diffrn_reflns_av_R_equivalents 0.1423
_diffrn_reflns_av_unetI/netI 0.0952
_diffrn_reflns_limit_h_max 11
_diffrn_reflns_limit_h_min -12
_diffrn_reflns_limit_k_max 31
_diffrn_reflns_limit_k_min -31
_diffrn_reflns_limit_l_max 24
_diffrn_reflns_limit_l_min -24
_diffrn_reflns_number 57753
_diffrn_reflns_theta_full 26.39
_diffrn_reflns_theta_max 26.39
_diffrn_reflns_theta_min 2.26
_diffrn_source 'Incoatec microfocus source'
_diffrn_source_type 'Bruker D8 Quest'
_exptl_absorpt_coefficient_mu 1.779
_exptl_absorpt_correction_T_max 0.81
_exptl_absorpt_correction_T_min 0.65
_exptl_absorpt_correction_type multi-scan
_exptl_absorpt_process_details
;
SADABS-2016/2 - Bruker AXS area detector scaling and absorption correction
;
_exptl_crystal_colour colourless
_exptl_crystal_density_diffrn 1.219
_exptl_crystal_density_method 'not measured'
_exptl_crystal_description block
_exptl_crystal_F_000 1920
_exptl_crystal_size_max 0.320
_exptl_crystal_size_mid 0.240
_exptl_crystal_size_min 0.120
_refine_diff_density_max 0.846
_refine_diff_density_min -1.244
_refine_ls_extinction_method none
_refine_ls_goodness_of_fit_ref 1.012
_refine_ls_hydrogen_treatment mixed
_refine_ls_matrix_type full
_refine_ls_number_parameters 664
_refine_ls_number_reflns 10207
_refine_ls_number_restraints 968
_refine_ls_restrained_S_all 0.980
_refine_ls_R_factor_all 0.1141
_refine_ls_R_factor_gt 0.0558
_refine_ls_shift/su_max 0.001
_refine_ls_shift/su_mean 0.000
_refine_ls_structure_factor_coef Fsqd
_refine_ls_weighting_details 'w=1/[\s^2^(Fo^2^)+(0.0497P)^2^+5.9623P] where P=(Fo^2^+2Fc^2^)/3'
_refine_ls_weighting_scheme calc
_refine_ls_wR_factor_gt 0.1135
_refine_ls_wR_factor_ref 0.1395
_reflns_number_gt 6245
_reflns_number_total 10207
_reflns_threshold_expression 'I > 2\s(I)'
_cod_data_source_file c8cc04775h2.cif
_cod_data_source_block rei1006m
_cod_depositor_comments
;
The following automatic conversions were performed:

'_exptl_absorpt_correction_type' value 'Multi-Scan' changed to
'multi-scan' according to
/home/data/users/saulius/crontab/automatic-downloads/rss-feeds/RSC/lib/dictionaries/cif_core.dic
dictionary named 'cif_core.dic' version 2.4.2 from 2011-04-26.

Automatic conversion script
Id: cif_fix_values 4973 2017-02-22 13:04:09Z antanas 

 Adding full bibliography for 7121992--7121993.cif.
;
_cod_database_code 7121992

loop_
_space_group_symop_operation_xyz
'x, y, z'
'-x, y+1/2, -z+1/2'
'-x, -y, -z'
'x, -y-1/2, z-1/2'

loop_
_atom_site_type_symbol
_atom_site_label
_atom_site_fract_x
_atom_site_fract_y
_atom_site_fract_z
_atom_site_U_iso_or_equiv
_atom_site_adp_type
_atom_site_calc_flag
_atom_site_refinement_flags_adp
_atom_site_refinement_flags_occupancy
_atom_site_refinement_flags_posn
_atom_site_occupancy
_atom_site_disorder_assembly
_atom_site_disorder_group
B B2 0.5405(4) 0.43759(19) 0.7215(2) 0.0207(10) Uani d . . . 1.0 . .
H H1B 0.460(4) 0.4522(17) 0.761(2) 0.032(12) Uiso d . . . 1.0 . .
B B3 0.6196(5) 0.4846(2) 0.6838(3) 0.0260(11) Uani d . . . 1.0 . .
Br Br1 0.52758(5) 0.43025(2) 0.47914(2) 0.03028(13) Uani d . . . 1.0 . .
Br Br2 0.22800(5) 0.46663(3) 0.61126(3) 0.05196(19) Uani d . . . 1.0 . .
C C1 0.4982(4) 0.36097(17) 0.8374(2) 0.0240(9) Uani d . . . 1.0 . .
C C2 0.6036(4) 0.3679(2) 0.8842(2) 0.0345(11) Uani d . . D 1.0 . .
C C3 0.5775(5) 0.3863(2) 0.9509(3) 0.0451(13) Uani d . . . 1.0 . .
H H3 0.647904 0.390838 0.983916 0.054 Uiso calc U . R 1.0 . .
C C4 0.4525(6) 0.3977(2) 0.9688(3) 0.0541(15) Uani d . . . 1.0 . .
H H4 0.436266 0.410169 1.014242 0.065 Uiso calc U . R 1.0 . .
C C5 0.3501(5) 0.3914(2) 0.9222(3) 0.0516(15) Uani d . . . 1.0 . .
H H5 0.26326 0.399506 0.935713 0.062 Uiso calc U . R 1.0 . .
C C6 0.3700(4) 0.3733(2) 0.8552(2) 0.0336(11) Uani d . . . 1.0 . .
C C7 0.2559(5) 0.3675(2) 0.8038(3) 0.0471(14) Uani d . . . 1.0 . .
H H7 0.293485 0.362276 0.756855 0.056 Uiso calc U . R 1.0 . .
C C8 0.1753(6) 0.3186(3) 0.8201(4) 0.070(2) Uani d . . . 1.0 . .
H H8A 0.229595 0.287312 0.813902 0.105 Uiso calc U . R 1.0 . .
H H8B 0.097813 0.316953 0.788639 0.105 Uiso calc U . R 1.0 . .
H H8C 0.146977 0.320314 0.868251 0.105 Uiso calc U . R 1.0 . .
C C9 0.1690(5) 0.4160(3) 0.7997(3) 0.0629(18) Uani d . . . 1.0 . .
H H9A 0.129395 0.421883 0.84485 0.094 Uiso calc U . R 1.0 . .
H H9B 0.099269 0.410839 0.764123 0.094 Uiso calc U . R 1.0 . .
H H9C 0.222424 0.446443 0.78765 0.094 Uiso calc U . R 1.0 . .
C C10 0.7482(11) 0.3668(6) 0.8643(10) 0.044(3) Uani d U P D 0.549(19) A 1
H H10 0.75279 0.35358 0.81557 0.053 Uiso calc U P R 0.549(19) A 1
C C11 0.823(3) 0.3284(10) 0.9123(14) 0.047(4) Uani d U P D 0.549(19) A 1
H H11A 0.823144 0.341554 0.960148 0.07 Uiso calc U P R 0.549(19) A 1
H H11B 0.913968 0.324948 0.897321 0.07 Uiso calc U P R 0.549(19) A 1
H H11C 0.779816 0.294033 0.910263 0.07 Uiso calc U P R 0.549(19) A 1
C C12 0.8102(11) 0.4213(6) 0.8675(8) 0.055(4) Uani d U P D 0.549(19) A 1
H H12A 0.762292 0.444731 0.835288 0.083 Uiso calc U P R 0.549(19) A 1
H H12B 0.902519 0.419088 0.854444 0.083 Uiso calc U P R 0.549(19) A 1
H H12C 0.805506 0.435124 0.914872 0.083 Uiso calc U P R 0.549(19) A 1
C C10A 0.7388(14) 0.3465(8) 0.8639(12) 0.042(3) Uani d U P D 0.451(19) A 2
H H10A 0.723305 0.321561 0.82444 0.05 Uiso calc U P R 0.451(19) A 2
C C11A 0.816(3) 0.3166(12) 0.9214(18) 0.051(5) Uani d U P D 0.451(19) A 2
H H11D 0.832769 0.33996 0.96112 0.077 Uiso calc U P R 0.451(19) A 2
H H11E 0.899984 0.304479 0.903523 0.077 Uiso calc U P R 0.451(19) A 2
H H11F 0.764286 0.286398 0.936229 0.077 Uiso calc U P R 0.451(19) A 2
C C12A 0.8163(13) 0.3929(8) 0.8361(10) 0.053(4) Uani d U P D 0.451(19) A 2
H H12D 0.762194 0.41156 0.801081 0.08 Uiso calc U P R 0.451(19) A 2
H H12E 0.896826 0.380153 0.814917 0.08 Uiso calc U P R 0.451(19) A 2
H H12F 0.839644 0.416792 0.874356 0.08 Uiso calc U P R 0.451(19) A 2
C C13 0.5450(4) 0.37658(16) 0.7122(2) 0.0255(9) Uani d U . D 1.0 . .
B B1 0.4972(10) 0.2889(4) 0.7424(5) 0.027(2) Uani d U P D 0.576(5) B 1
C C14 0.5364(9) 0.3486(3) 0.6520(5) 0.0248(19) Uani d U P D 0.576(5) B 1
H H14 0.546416 0.364206 0.607653 0.03 Uiso calc U P R 0.576(5) B 1
C C15 0.5097(8) 0.2907(3) 0.6613(4) 0.0247(14) Uani d U P D 0.576(5) B 1
C C16 0.2176(9) 0.3204(4) 0.6270(5) 0.037(2) Uani d U P D 0.576(5) B 1
H H16A 0.144203 0.313623 0.594025 0.056 Uiso calc U P R 0.576(5) B 1
H H16B 0.25235 0.355701 0.619137 0.056 Uiso calc U P R 0.576(5) B 1
H H16C 0.186429 0.317886 0.674562 0.056 Uiso calc U P R 0.576(5) B 1
C C17 0.2864(10) 0.2068(3) 0.6464(5) 0.048(2) Uani d U P D 0.576(5) B 1
H H17A 0.287504 0.206926 0.697346 0.073 Uiso calc U P R 0.576(5) B 1
H H17B 0.342211 0.178237 0.630167 0.073 Uiso calc U P R 0.576(5) B 1
H H17C 0.1959 0.201574 0.628637 0.073 Uiso calc U P R 0.576(5) B 1
C C18 0.3739(11) 0.2648(4) 0.5187(4) 0.045(2) Uani d U P D 0.576(5) B 1
H H18A 0.288783 0.257719 0.495226 0.068 Uiso calc U P R 0.576(5) B 1
H H18B 0.434774 0.235976 0.509895 0.068 Uiso calc U P R 0.576(5) B 1
H H18C 0.410268 0.297592 0.500835 0.068 Uiso calc U P R 0.576(5) B 1
C C19 0.6251(10) 0.1797(3) 0.6333(6) 0.046(2) Uani d U P D 0.576(5) B 1
H H19A 0.590613 0.168501 0.677904 0.07 Uiso calc U P R 0.576(5) B 1
H H19B 0.70671 0.160702 0.62448 0.07 Uiso calc U P R 0.576(5) B 1
H H19C 0.559907 0.172279 0.596059 0.07 Uiso calc U P R 0.576(5) B 1
C C20 0.7972(10) 0.2626(4) 0.7033(5) 0.042(2) Uani d U P D 0.576(5) B 1
H H20A 0.808061 0.30012 0.712536 0.063 Uiso calc U P R 0.576(5) B 1
H H20B 0.879477 0.248306 0.685807 0.063 Uiso calc U P R 0.576(5) B 1
H H20C 0.775367 0.244502 0.746359 0.063 Uiso calc U P R 0.576(5) B 1
C C21 0.7234(11) 0.2741(4) 0.5503(5) 0.045(2) Uani d U P D 0.576(5) B 1
H H21A 0.660008 0.264355 0.513139 0.068 Uiso calc U P R 0.576(5) B 1
H H21B 0.808018 0.256977 0.542352 0.068 Uiso calc U P R 0.576(5) B 1
H H21C 0.73537 0.312197 0.550527 0.068 Uiso calc U P R 0.576(5) B 1
C C22 0.4864(16) 0.2402(8) 0.8523(7) 0.034(3) Uani d U P D 0.576(5) B 1
H H22A 0.56306 0.259871 0.87014 0.051 Uiso calc U P R 0.576(5) B 1
H H22B 0.49436 0.203447 0.866612 0.051 Uiso calc U P R 0.576(5) B 1
H H22C 0.405988 0.255205 0.87098 0.051 Uiso calc U P R 0.576(5) B 1
O O1 0.4802(7) 0.2432(4) 0.7787(5) 0.0282(17) Uani d U P D 0.576(5) B 1
Si Si1 0.3505(4) 0.27107(11) 0.61420(14) 0.0318(8) Uani d U P D 0.576(5) B 1
Si Si2 0.6599(4) 0.25250(11) 0.63614(14) 0.0341(8) Uani d U P D 0.576(5) B 1
B B1A 0.5396(15) 0.2875(5) 0.7429(6) 0.026(2) Uani d U P D 0.424(5) B 2
C C14A 0.5755(13) 0.3489(5) 0.6545(7) 0.024(2) Uani d U P D 0.424(5) B 2
H H14A 0.599804 0.365265 0.612425 0.029 Uiso calc U P R 0.424(5) B 2
C C15A 0.5674(11) 0.2900(4) 0.6627(5) 0.0265(16) Uani d U P D 0.424(5) B 2
C C16A 0.2678(12) 0.2994(5) 0.6260(7) 0.039(3) Uani d U P D 0.424(5) B 2
H H16D 0.279281 0.336092 0.612607 0.058 Uiso calc U P R 0.424(5) B 2
H H16E 0.247779 0.297428 0.675406 0.058 Uiso calc U P R 0.424(5) B 2
H H16F 0.195167 0.283956 0.598295 0.058 Uiso calc U P R 0.424(5) B 2
C C17A 0.3919(14) 0.1920(4) 0.6341(7) 0.045(3) Uani d U P D 0.424(5) B 2
H H17D 0.344746 0.190815 0.677741 0.067 Uiso calc U P R 0.424(5) B 2
H H17E 0.475876 0.173354 0.639913 0.067 Uiso calc U P R 0.424(5) B 2
H H17F 0.338345 0.175248 0.597205 0.067 Uiso calc U P R 0.424(5) B 2
C C18A 0.4539(16) 0.2641(6) 0.5150(5) 0.050(3) Uani d U P D 0.424(5) B 2
H H18D 0.379712 0.24768 0.489602 0.074 Uiso calc U P R 0.424(5) B 2
H H18E 0.535126 0.244967 0.505488 0.074 Uiso calc U P R 0.424(5) B 2
H H18F 0.462644 0.300573 0.500062 0.074 Uiso calc U P R 0.424(5) B 2
C C19A 0.7284(14) 0.1878(4) 0.6349(7) 0.050(3) Uani d U P D 0.424(5) B 2
H H19D 0.673037 0.177957 0.594408 0.075 Uiso calc U P R 0.424(5) B 2
H H19E 0.691443 0.172915 0.676965 0.075 Uiso calc U P R 0.424(5) B 2
H H19F 0.817759 0.174295 0.629279 0.075 Uiso calc U P R 0.424(5) B 2
C C20A 0.8569(14) 0.2779(6) 0.7150(7) 0.049(3) Uani d U P D 0.424(5) B 2
H H20D 0.943972 0.264533 0.703329 0.073 Uiso calc U P R 0.424(5) B 2
H H20E 0.829122 0.261716 0.758315 0.073 Uiso calc U P R 0.424(5) B 2
H H20F 0.861113 0.315991 0.720728 0.073 Uiso calc U P R 0.424(5) B 2
C C21A 0.7999(15) 0.2886(5) 0.5607(6) 0.045(3) Uani d U P D 0.424(5) B 2
H H21D 0.87262 0.266652 0.545286 0.067 Uiso calc U P R 0.424(5) B 2
H H21E 0.831967 0.324341 0.569242 0.067 Uiso calc U P R 0.424(5) B 2
H H21F 0.729814 0.289289 0.524623 0.067 Uiso calc U P R 0.424(5) B 2
C C22A 0.527(2) 0.2347(12) 0.8505(9) 0.033(4) Uani d U P D 0.424(5) B 2
H H22D 0.616463 0.234345 0.87072 0.05 Uiso calc U P R 0.424(5) B 2
H H22E 0.482513 0.201707 0.861555 0.05 Uiso calc U P R 0.424(5) B 2
H H22F 0.477697 0.264086 0.869811 0.05 Uiso calc U P R 0.424(5) B 2
O O1A 0.5319(9) 0.2403(5) 0.7774(7) 0.025(2) Uani d U P D 0.424(5) B 2
Si Si1A 0.4240(6) 0.26207(15) 0.61010(19) 0.0317(10) Uani d U P D 0.424(5) B 2
Si Si2A 0.7340(6) 0.26114(14) 0.6425(2) 0.0358(10) Uani d U P D 0.424(5) B 2
C C23 0.4094(6) 0.5623(2) 0.7299(3) 0.0574(16) Uani d . . . 1.0 . .
H H23A 0.361683 0.531662 0.746803 0.086 Uiso calc U . R 1.0 . .
H H23B 0.378044 0.570706 0.682594 0.086 Uiso calc U . R 1.0 . .
H H23C 0.393893 0.592259 0.760441 0.086 Uiso calc U . R 1.0 . .
C C24 0.6321(8) 0.5485(2) 0.8209(3) 0.070(2) Uani d . . . 1.0 . .
H H24A 0.605817 0.581835 0.841766 0.106 Uiso calc U . R 1.0 . .
H H24B 0.727914 0.544553 0.825719 0.106 Uiso calc U . R 1.0 . .
H H24C 0.589054 0.519511 0.844652 0.106 Uiso calc U . R 1.0 . .
C C25 0.6535(6) 0.60739(19) 0.6955(3) 0.0552(16) Uani d . . . 1.0 . .
H H25A 0.619988 0.637715 0.720688 0.083 Uiso calc U . R 1.0 . .
H H25B 0.62904 0.610612 0.646036 0.083 Uiso calc U . R 1.0 . .
H H25C 0.749693 0.606036 0.701082 0.083 Uiso calc U . R 1.0 . .
C C26 0.9162(5) 0.5075(3) 0.7119(3) 0.0669(19) Uani d . . . 1.0 . .
H H26A 1.004468 0.50054 0.694909 0.1 Uiso calc U . R 1.0 . .
H H26B 0.908334 0.49229 0.758339 0.1 Uiso calc U . R 1.0 . .
H H26C 0.901911 0.545462 0.714283 0.1 Uiso calc U . R 1.0 . .
C C27 0.8299(5) 0.5063(3) 0.5716(3) 0.073(2) Uani d . . . 1.0 . .
H H27A 0.923689 0.501665 0.562606 0.11 Uiso calc U . R 1.0 . .
H H27B 0.80865 0.543728 0.571853 0.11 Uiso calc U . R 1.0 . .
H H27C 0.777011 0.488681 0.535171 0.11 Uiso calc U . R 1.0 . .
C C28 0.8485(6) 0.4122(3) 0.6442(4) 0.079(2) Uani d . . . 1.0 . .
H H28A 0.79508 0.394938 0.607716 0.119 Uiso calc U . R 1.0 . .
H H28B 0.838543 0.393572 0.688267 0.119 Uiso calc U . R 1.0 . .
H H28C 0.941236 0.411832 0.631666 0.119 Uiso calc U . R 1.0 . .
C C29 0.1234(4) 0.62229(19) 0.5934(3) 0.092(2) Uani d U . G 1.0 . .
H H29 0.199766 0.601183 0.589159 0.11 Uiso calc U . R 1.0 . .
C C30 0.1146(4) 0.6572(2) 0.6486(3) 0.133(4) Uani d U . G 1.0 . .
H H30 0.185045 0.659886 0.681968 0.16 Uiso calc U . R 1.0 . .
C C31 0.0029(5) 0.6880(2) 0.6548(3) 0.127(4) Uani d U . G 1.0 . .
H H31 -0.0031 0.711879 0.692488 0.152 Uiso calc U . R 1.0 . .
C C32 -0.1001(4) 0.68406(17) 0.6059(3) 0.076(2) Uani d U . G 1.0 . .
H H32 -0.176526 0.705169 0.6102 0.091 Uiso calc U . R 1.0 . .
C C33 -0.0914(5) 0.64919(19) 0.5508(2) 0.080(2) Uani d U . G 1.0 . .
H H33 -0.161807 0.646466 0.517391 0.096 Uiso calc U . R 1.0 . .
C C34 0.0204(5) 0.61831(18) 0.5445(2) 0.092(2) Uani d U . G 1.0 . .
H H34 0.026337 0.594473 0.506869 0.11 Uiso calc U . R 1.0 . .
C C35 -0.0622(6) 0.5926(4) 0.9305(5) 0.088(3) Uani d U P G 0.573(6) C 1
H H35 -0.141708 0.609924 0.941374 0.105 Uiso calc U P R 0.573(6) C 1
C C36 0.0060(9) 0.5638(4) 0.9813(4) 0.097(3) Uani d U P G 0.573(6) C 1
H H36 -0.026983 0.561596 1.026902 0.117 Uiso calc U P R 0.573(6) C 1
C C37 0.1223(8) 0.5384(3) 0.9655(5) 0.096(3) Uani d U P G 0.573(6) C 1
H H37 0.168902 0.518805 1.000215 0.116 Uiso calc U P R 0.573(6) C 1
C C38 0.1705(7) 0.5417(3) 0.8988(5) 0.092(3) Uani d U P G 0.573(6) C 1
H H38 0.250063 0.524342 0.888001 0.11 Uiso calc U P R 0.573(6) C 1
C C39 0.1024(8) 0.5704(4) 0.8480(4) 0.087(2) Uani d U P G 0.573(6) C 1
H H39 0.13534 0.57267 0.802473 0.104 Uiso calc U P R 0.573(6) C 1
C C40 -0.0140(8) 0.5958(4) 0.8639(5) 0.090(2) Uani d U P G 0.573(6) C 1
H H40 -0.060546 0.615461 0.829158 0.107 Uiso calc U P R 0.573(6) C 1
C C35A 0.0681(11) 0.5569(4) 0.9104(7) 0.093(2) Uani d U P G 0.427(6) C 2
H H35A 0.10333 0.525251 0.929149 0.112 Uiso calc U P R 0.427(6) C 2
C C36A -0.0046(12) 0.5901(6) 0.9517(5) 0.097(3) Uani d U P G 0.427(6) C 2
H H36A -0.018896 0.581179 0.998794 0.116 Uiso calc U P R 0.427(6) C 2
C C37A -0.0562(10) 0.6364(5) 0.9242(7) 0.095(3) Uani d U P G 0.427(6) C 2
H H37A -0.10579 0.659067 0.952496 0.114 Uiso calc U P R 0.427(6) C 2
C C38A -0.0352(10) 0.6494(4) 0.8553(7) 0.093(3) Uani d U P G 0.427(6) C 2
H H38A -0.070458 0.681028 0.836553 0.111 Uiso calc U P R 0.427(6) C 2
C C39A 0.0374(11) 0.6162(5) 0.8140(6) 0.093(3) Uani d U P G 0.427(6) C 2
H H39A 0.051768 0.625102 0.766907 0.111 Uiso calc U P R 0.427(6) C 2
C C40A 0.0890(11) 0.5699(5) 0.8415(7) 0.089(3) Uani d U P G 0.427(6) C 2
H H40A 0.138662 0.547213 0.813204 0.107 Uiso calc U P R 0.427(6) C 2
N N1 0.5203(3) 0.34088(14) 0.76851(18) 0.0264(8) Uani d . . D 1.0 . .
Mg Mg1 0.46213(13) 0.47988(6) 0.58963(7) 0.0235(3) Uani d . . . 1.0 . .
P P1 0.58321(14) 0.54802(5) 0.72975(6) 0.0378(3) Uani d . . . 1.0 . .
P P2 0.79460(11) 0.47860(5) 0.65353(6) 0.0327(3) Uani d . . . 1.0 . .

loop_
_atom_site_aniso_label
_atom_site_aniso_U_11
_atom_site_aniso_U_22
_atom_site_aniso_U_33
_atom_site_aniso_U_12
_atom_site_aniso_U_13
_atom_site_aniso_U_23
B2 0.018(2) 0.025(3) 0.019(2) 0.0046(19) 0.0015(18) -0.002(2)
B3 0.031(3) 0.023(3) 0.024(3) 0.004(2) 0.000(2) -0.002(2)
Br1 0.0440(3) 0.0225(2) 0.0245(2) 0.0044(2) 0.00372(18) 0.00248(19)
Br2 0.0211(2) 0.0963(5) 0.0387(3) -0.0042(3) 0.0042(2) 0.0283(3)
C1 0.027(2) 0.024(2) 0.021(2) -0.0051(18) 0.0055(18) 0.0048(18)
C2 0.031(3) 0.052(3) 0.021(2) -0.006(2) 0.0027(19) 0.007(2)
C3 0.044(3) 0.061(4) 0.030(3) -0.008(3) -0.005(2) -0.001(3)
C4 0.067(4) 0.071(4) 0.025(3) 0.010(3) 0.008(3) -0.002(3)
C5 0.039(3) 0.086(5) 0.030(3) 0.017(3) 0.013(2) 0.003(3)
C6 0.026(2) 0.048(3) 0.026(2) -0.004(2) 0.0032(19) 0.009(2)
C7 0.024(3) 0.076(4) 0.041(3) -0.005(3) 0.001(2) 0.010(3)
C8 0.038(3) 0.093(5) 0.079(5) -0.020(3) -0.010(3) 0.025(4)
C9 0.031(3) 0.094(5) 0.064(4) 0.006(3) 0.007(3) 0.032(4)
C10 0.025(4) 0.066(8) 0.041(5) -0.004(5) 0.001(4) 0.018(7)
C11 0.031(6) 0.067(10) 0.042(8) 0.000(7) 0.005(5) 0.017(6)
C12 0.026(5) 0.068(8) 0.072(8) -0.008(5) 0.002(5) 0.018(7)
C10A 0.021(5) 0.068(9) 0.037(5) -0.003(5) 0.005(4) 0.026(7)
C11A 0.036(7) 0.067(11) 0.050(9) -0.001(8) -0.003(7) 0.025(7)
C12A 0.026(6) 0.079(10) 0.056(8) -0.001(6) 0.005(6) 0.035(7)
C13 0.029(2) 0.023(2) 0.024(2) -0.0020(18) 0.0055(18) 0.0044(17)
B1 0.030(5) 0.027(3) 0.024(3) -0.006(3) 0.003(3) 0.006(3)
C14 0.032(5) 0.019(3) 0.024(3) 0.003(3) 0.004(3) 0.007(2)
C15 0.033(3) 0.016(2) 0.025(3) 0.001(3) 0.001(3) 0.006(2)
C16 0.034(5) 0.047(6) 0.031(5) 0.003(4) -0.016(4) 0.001(4)
C17 0.058(6) 0.038(5) 0.049(5) -0.014(4) -0.014(5) 0.010(4)
C18 0.063(6) 0.037(5) 0.035(4) 0.007(5) -0.005(5) -0.002(4)
C19 0.059(6) 0.026(4) 0.055(6) 0.005(4) 0.008(5) 0.006(4)
C20 0.041(5) 0.040(6) 0.045(5) 0.015(4) -0.002(4) 0.002(4)
C21 0.058(6) 0.032(5) 0.046(5) 0.014(5) 0.021(4) 0.000(4)
C22 0.043(9) 0.026(6) 0.033(4) -0.003(7) -0.001(5) 0.015(4)
O1 0.034(5) 0.023(3) 0.027(3) -0.005(4) 0.001(4) 0.010(2)
Si1 0.046(2) 0.0225(14) 0.0265(13) -0.0023(14) -0.0065(14) 0.0016(10)
Si2 0.045(2) 0.0233(13) 0.0341(14) 0.0082(13) 0.0080(14) 0.0033(10)
B1A 0.027(5) 0.027(4) 0.025(3) -0.004(4) 0.001(4) 0.005(3)
C14A 0.027(5) 0.021(3) 0.024(4) -0.002(4) 0.004(4) 0.004(3)
C15A 0.032(3) 0.020(3) 0.028(3) -0.001(3) 0.006(3) 0.003(3)
C16A 0.037(6) 0.035(7) 0.043(6) -0.001(5) -0.017(5) -0.004(6)
C17A 0.062(8) 0.027(5) 0.045(7) -0.010(5) -0.008(6) 0.001(5)
C18A 0.065(8) 0.052(7) 0.032(5) -0.010(8) -0.003(6) 0.002(5)
C19A 0.050(7) 0.028(5) 0.074(8) 0.007(5) 0.024(6) 0.001(5)
C20A 0.040(7) 0.040(7) 0.067(7) 0.003(6) 0.007(6) 0.000(6)
C21A 0.055(8) 0.029(6) 0.052(6) -0.003(6) 0.028(6) -0.008(5)
C22A 0.036(10) 0.034(8) 0.031(5) 0.000(8) 0.009(6) 0.013(5)
O1A 0.026(5) 0.024(3) 0.027(3) -0.006(4) 0.006(4) 0.008(3)
Si1A 0.045(2) 0.0226(18) 0.0277(17) -0.0056(18) 0.0020(18) 0.0036(13)
Si2A 0.039(3) 0.0199(17) 0.049(2) 0.0030(17) 0.016(2) 0.0007(15)
C23 0.078(4) 0.040(3) 0.056(4) 0.028(3) 0.024(3) -0.008(3)
C24 0.144(7) 0.040(3) 0.027(3) -0.009(4) -0.007(3) -0.005(3)
C25 0.101(5) 0.024(3) 0.041(3) -0.013(3) -0.007(3) 0.000(2)
C26 0.033(3) 0.108(6) 0.059(4) -0.013(3) -0.010(3) -0.002(4)
C27 0.027(3) 0.147(7) 0.046(4) -0.010(3) 0.006(2) 0.046(4)
C28 0.035(3) 0.071(5) 0.133(7) 0.017(3) 0.034(4) -0.004(4)
C29 0.060(4) 0.054(4) 0.163(7) 0.005(3) 0.024(4) 0.006(4)
C30 0.103(6) 0.107(7) 0.185(9) 0.038(5) -0.066(6) -0.035(6)
C31 0.117(6) 0.104(7) 0.156(8) 0.029(5) -0.049(6) -0.080(6)
C32 0.050(4) 0.045(4) 0.132(6) 0.010(3) -0.011(4) -0.014(4)
C33 0.088(5) 0.080(5) 0.069(4) 0.003(4) -0.017(4) 0.005(3)
C34 0.103(5) 0.096(6) 0.078(5) 0.007(4) 0.044(4) -0.002(4)
C35 0.055(5) 0.103(5) 0.106(5) -0.007(5) -0.003(4) -0.046(5)
C36 0.070(5) 0.103(6) 0.118(6) 0.000(5) 0.003(5) -0.036(5)
C37 0.069(5) 0.099(6) 0.121(6) -0.003(5) -0.002(5) -0.035(5)
C38 0.056(5) 0.099(6) 0.121(6) -0.017(4) 0.001(4) -0.043(5)
C39 0.050(4) 0.096(5) 0.115(5) -0.025(4) 0.006(4) -0.044(5)
C40 0.053(4) 0.103(5) 0.113(5) -0.016(4) 0.002(4) -0.042(5)
C35A 0.060(4) 0.103(5) 0.117(5) -0.013(4) -0.002(4) -0.039(5)
C36A 0.067(5) 0.108(5) 0.116(6) -0.007(5) -0.001(5) -0.039(5)
C37A 0.062(5) 0.107(6) 0.116(6) -0.010(5) -0.006(5) -0.042(6)
C38A 0.050(6) 0.105(6) 0.123(6) -0.020(5) -0.004(5) -0.028(6)
C39A 0.055(5) 0.105(6) 0.119(6) -0.032(5) 0.001(5) -0.033(5)
C40A 0.052(5) 0.098(5) 0.117(5) -0.027(4) 0.003(4) -0.045(5)
N1 0.035(2) 0.0230(19) 0.0216(19) -0.0030(16) 0.0029(16) 0.0046(15)
Mg1 0.0215(7) 0.0259(8) 0.0231(7) 0.0006(6) 0.0040(6) 0.0021(6)
P1 0.0668(9) 0.0207(6) 0.0261(7) -0.0018(6) 0.0040(6) -0.0032(5)
P2 0.0230(6) 0.0470(8) 0.0284(6) -0.0046(5) 0.0035(5) 0.0109(6)

loop_
_atom_type_symbol
_atom_type_description
_atom_type_scat_dispersion_real
_atom_type_scat_dispersion_imag
_atom_type_scat_source
C C 0.0033 0.0016 'International Tables Vol C Tables 4.2.6.8 and 6.1.1.4'
H H 0.0000 0.0000 'International Tables Vol C Tables 4.2.6.8 and 6.1.1.4'
B B 0.0013 0.0007 'International Tables Vol C Tables 4.2.6.8 and 6.1.1.4'
Br Br -0.2901 2.4595 'International Tables Vol C Tables 4.2.6.8 and 6.1.1.4'
Mg Mg 0.0486 0.0363 'International Tables Vol C Tables 4.2.6.8 and 6.1.1.4'
N N 0.0061 0.0033 'International Tables Vol C Tables 4.2.6.8 and 6.1.1.4'
O O 0.0106 0.0060 'International Tables Vol C Tables 4.2.6.8 and 6.1.1.4'
P P 0.1023 0.0942 'International Tables Vol C Tables 4.2.6.8 and 6.1.1.4'
Si Si 0.0817 0.0704 'International Tables Vol C Tables 4.2.6.8 and 6.1.1.4'

loop_
_geom_angle_atom_site_label_1
_geom_angle_atom_site_label_2
_geom_angle_atom_site_label_3
_geom_angle_site_symmetry_1
_geom_angle_site_symmetry_3
_geom_angle
C13 B2 B3 . . 131.7(4)
C13 B2 Mg1 . . 106.4(3)
B3 B2 Mg1 . . 56.8(2)
C13 B2 H1B . . 114.(2)
B3 B2 H1B . . 114.(2)
Mg1 B2 H1B . . 106.(2)
B2 B3 P1 . . 108.5(3)
B2 B3 P2 . . 124.0(3)
P1 B3 P2 . . 114.4(3)
B2 B3 Mg1 . . 88.4(3)
P1 B3 Mg1 . . 105.3(2)
P2 B3 Mg1 . . 112.1(2)
Mg1 Br1 Mg1 . 3_666 90.14(5)
C2 C1 C6 . . 121.4(4)
C2 C1 N1 . . 120.2(4)
C6 C1 N1 . . 118.5(4)
C1 C2 C3 . . 118.3(4)
C1 C2 C10 . . 124.2(8)
C3 C2 C10 . . 116.5(8)
C1 C2 C10A . . 117.8(10)
C3 C2 C10A . . 123.2(10)
C4 C3 C2 . . 120.7(5)
C4 C3 H3 . . 119.7
C2 C3 H3 . . 119.7
C3 C4 C5 . . 120.5(5)
C3 C4 H4 . . 119.7
C5 C4 H4 . . 119.7
C4 C5 C6 . . 121.4(5)
C4 C5 H5 . . 119.3
C6 C5 H5 . . 119.3
C5 C6 C1 . . 117.8(4)
C5 C6 C7 . . 120.7(4)
C1 C6 C7 . . 121.5(4)
C6 C7 C9 . . 112.8(5)
C6 C7 C8 . . 110.5(4)
C9 C7 C8 . . 111.1(4)
C6 C7 H7 . . 107.4
C9 C7 H7 . . 107.4
C8 C7 H7 . . 107.4
C7 C8 H8A . . 109.5
C7 C8 H8B . . 109.5
H8A C8 H8B . . 109.5
C7 C8 H8C . . 109.5
H8A C8 H8C . . 109.5
H8B C8 H8C . . 109.5
C7 C9 H9A . . 109.5
C7 C9 H9B . . 109.5
H9A C9 H9B . . 109.5
C7 C9 H9C . . 109.5
H9A C9 H9C . . 109.5
H9B C9 H9C . . 109.5
C12 C10 C2 . . 111.8(10)
C12 C10 C11 . . 111.2(11)
C2 C10 C11 . . 108.8(15)
C12 C10 H10 . . 108.3
C2 C10 H10 . . 108.3
C11 C10 H10 . . 108.3
C10 C11 H11A . . 109.5
C10 C11 H11B . . 109.5
H11A C11 H11B . . 109.5
C10 C11 H11C . . 109.5
H11A C11 H11C . . 109.5
H11B C11 H11C . . 109.5
C10 C12 H12A . . 109.5
C10 C12 H12B . . 109.5
H12A C12 H12B . . 109.5
C10 C12 H12C . . 109.5
H12A C12 H12C . . 109.5
H12B C12 H12C . . 109.5
C12A C10A C2 . . 106.7(11)
C12A C10A C11A . . 112.3(13)
C2 C10A C11A . . 116.(2)
C12A C10A H10A . . 107.3
C2 C10A H10A . . 107.3
C11A C10A H10A . . 107.3
C10A C11A H11D . . 109.5
C10A C11A H11E . . 109.5
H11D C11A H11E . . 109.5
C10A C11A H11F . . 109.5
H11D C11A H11F . . 109.5
H11E C11A H11F . . 109.5
C10A C12A H12D . . 109.5
C10A C12A H12E . . 109.5
H12D C12A H12E . . 109.5
C10A C12A H12F . . 109.5
H12D C12A H12F . . 109.5
H12E C12A H12F . . 109.5
C14A C13 N1 . . 109.6(7)
C14 C13 N1 . . 107.5(5)
C14A C13 B2 . . 128.1(7)
C14 C13 B2 . . 128.0(5)
N1 C13 B2 . . 122.3(4)
O1 B1 N1 . . 128.9(8)
O1 B1 C15 . . 123.1(8)
N1 B1 C15 . . 107.6(6)
C13 C14 C15 . . 114.7(7)
C13 C14 H14 . . 122.7
C15 C14 H14 . . 122.7
C14 C15 B1 . . 99.6(6)
C14 C15 Si2 . . 109.0(6)
B1 C15 Si2 . . 109.3(6)
C14 C15 Si1 . . 110.8(5)
B1 C15 Si1 . . 112.0(6)
Si2 C15 Si1 . . 115.1(4)
Si1 C16 H16A . . 109.5
Si1 C16 H16B . . 109.5
H16A C16 H16B . . 109.5
Si1 C16 H16C . . 109.5
H16A C16 H16C . . 109.5
H16B C16 H16C . . 109.5
Si1 C17 H17A . . 109.5
Si1 C17 H17B . . 109.5
H17A C17 H17B . . 109.5
Si1 C17 H17C . . 109.5
H17A C17 H17C . . 109.5
H17B C17 H17C . . 109.5
Si1 C18 H18A . . 109.5
Si1 C18 H18B . . 109.5
H18A C18 H18B . . 109.5
Si1 C18 H18C . . 109.5
H18A C18 H18C . . 109.5
H18B C18 H18C . . 109.5
Si2 C19 H19A . . 109.5
Si2 C19 H19B . . 109.5
H19A C19 H19B . . 109.5
Si2 C19 H19C . . 109.5
H19A C19 H19C . . 109.5
H19B C19 H19C . . 109.5
Si2 C20 H20A . . 109.5
Si2 C20 H20B . . 109.5
H20A C20 H20B . . 109.5
Si2 C20 H20C . . 109.5
H20A C20 H20C . . 109.5
H20B C20 H20C . . 109.5
Si2 C21 H21A . . 109.5
Si2 C21 H21B . . 109.5
H21A C21 H21B . . 109.5
Si2 C21 H21C . . 109.5
H21A C21 H21C . . 109.5
H21B C21 H21C . . 109.5
O1 C22 H22A . . 109.5
O1 C22 H22B . . 109.5
H22A C22 H22B . . 109.5
O1 C22 H22C . . 109.5
H22A C22 H22C . . 109.5
H22B C22 H22C . . 109.5
B1 O1 C22 . . 123.5(10)
C16 Si1 C18 . . 107.5(4)
C16 Si1 C17 . . 106.6(5)
C18 Si1 C17 . . 107.9(5)
C16 Si1 C15 . . 111.6(4)
C18 Si1 C15 . . 111.2(4)
C17 Si1 C15 . . 111.8(4)
C21 Si2 C15 . . 112.2(4)
C21 Si2 C19 . . 109.4(5)
C15 Si2 C19 . . 111.3(4)
C21 Si2 C20 . . 107.3(5)
C15 Si2 C20 . . 109.9(4)
C19 Si2 C20 . . 106.7(5)
O1A B1A N1 . . 129.8(10)
O1A B1A C15A . . 121.4(10)
N1 B1A C15A . . 108.7(8)
C13 C14A C15A . . 114.6(10)
C13 C14A H14A . . 122.7
C15A C14A H14A . . 122.7
C14A C15A B1A . . 98.8(8)
C14A C15A Si1A . . 111.2(7)
B1A C15A Si1A . . 110.6(8)
C14A C15A Si2A . . 108.2(7)
B1A C15A Si2A . . 111.8(8)
Si1A C15A Si2A . . 115.0(5)
Si1A C16A H16D . . 109.5
Si1A C16A H16E . . 109.5
H16D C16A H16E . . 109.5
Si1A C16A H16F . . 109.5
H16D C16A H16F . . 109.5
H16E C16A H16F . . 109.5
Si1A C17A H17D . . 109.5
Si1A C17A H17E . . 109.5
H17D C17A H17E . . 109.5
Si1A C17A H17F . . 109.5
H17D C17A H17F . . 109.5
H17E C17A H17F . . 109.5
Si1A C18A H18D . . 109.5
Si1A C18A H18E . . 109.5
H18D C18A H18E . . 109.5
Si1A C18A H18F . . 109.5
H18D C18A H18F . . 109.5
H18E C18A H18F . . 109.5
Si2A C19A H19D . . 109.5
Si2A C19A H19E . . 109.5
H19D C19A H19E . . 109.5
Si2A C19A H19F . . 109.5
H19D C19A H19F . . 109.5
H19E C19A H19F . . 109.5
Si2A C20A H20D . . 109.5
Si2A C20A H20E . . 109.5
H20D C20A H20E . . 109.5
Si2A C20A H20F . . 109.5
H20D C20A H20F . . 109.5
H20E C20A H20F . . 109.5
Si2A C21A H21D . . 109.5
Si2A C21A H21E . . 109.5
H21D C21A H21E . . 109.5
Si2A C21A H21F . . 109.5
H21D C21A H21F . . 109.5
H21E C21A H21F . . 109.5
O1A C22A H22D . . 109.5
O1A C22A H22E . . 109.5
H22D C22A H22E . . 109.5
O1A C22A H22F . . 109.5
H22D C22A H22F . . 109.5
H22E C22A H22F . . 109.5
B1A O1A C22A . . 124.9(14)
C18A Si1A C17A . . 107.6(6)
C18A Si1A C16A . . 108.0(7)
C17A Si1A C16A . . 106.7(6)
C18A Si1A C15A . . 111.7(6)
C17A Si1A C15A . . 111.3(5)
C16A Si1A C15A . . 111.3(5)
C21A Si2A C19A . . 108.6(6)
C21A Si2A C20A . . 107.0(7)
C19A Si2A C20A . . 107.5(6)
C21A Si2A C15A . . 111.8(6)
C19A Si2A C15A . . 112.2(5)
C20A Si2A C15A . . 109.5(6)
P1 C23 H23A . . 109.5
P1 C23 H23B . . 109.5
H23A C23 H23B . . 109.5
P1 C23 H23C . . 109.5
H23A C23 H23C . . 109.5
H23B C23 H23C . . 109.5
P1 C24 H24A . . 109.5
P1 C24 H24B . . 109.5
H24A C24 H24B . . 109.5
P1 C24 H24C . . 109.5
H24A C24 H24C . . 109.5
H24B C24 H24C . . 109.5
P1 C25 H25A . . 109.5
P1 C25 H25B . . 109.5
H25A C25 H25B . . 109.5
P1 C25 H25C . . 109.5
H25A C25 H25C . . 109.5
H25B C25 H25C . . 109.5
P2 C26 H26A . . 109.5
P2 C26 H26B . . 109.5
H26A C26 H26B . . 109.5
P2 C26 H26C . . 109.5
H26A C26 H26C . . 109.5
H26B C26 H26C . . 109.5
P2 C27 H27A . . 109.5
P2 C27 H27B . . 109.5
H27A C27 H27B . . 109.5
P2 C27 H27C . . 109.5
H27A C27 H27C . . 109.5
H27B C27 H27C . . 109.5
P2 C28 H28A . . 109.5
P2 C28 H28B . . 109.5
H28A C28 H28B . . 109.5
P2 C28 H28C . . 109.5
H28A C28 H28C . . 109.5
H28B C28 H28C . . 109.5
C30 C29 C34 . . 120.0
C30 C29 H29 . . 120.0
C34 C29 H29 . . 120.0
C31 C30 C29 . . 120.0
C31 C30 H30 . . 120.0
C29 C30 H30 . . 120.0
C30 C31 C32 . . 120.0
C30 C31 H31 . . 120.0
C32 C31 H31 . . 120.0
C33 C32 C31 . . 120.0
C33 C32 H32 . . 120.0
C31 C32 H32 . . 120.0
C32 C33 C34 . . 120.0
C32 C33 H33 . . 120.0
C34 C33 H33 . . 120.0
C33 C34 C29 . . 120.0
C33 C34 H34 . . 120.0
C29 C34 H34 . . 120.0
C36 C35 C40 . . 120.0
C36 C35 H35 . . 120.0
C40 C35 H35 . . 120.0
C35 C36 C37 . . 120.0
C35 C36 H36 . . 120.0
C37 C36 H36 . . 120.0
C36 C37 C38 . . 120.0
C36 C37 H37 . . 120.0
C38 C37 H37 . . 120.0
C37 C38 C39 . . 120.0
C37 C38 H38 . . 120.0
C39 C38 H38 . . 120.0
C40 C39 C38 . . 120.0
C40 C39 H39 . . 120.0
C38 C39 H39 . . 120.0
C39 C40 C35 . . 120.0
C39 C40 H40 . . 120.0
C35 C40 H40 . . 120.0
C36A C35A C40A . . 120.0
C36A C35A H35A . . 120.0
C40A C35A H35A . . 120.0
C35A C36A C37A . . 120.0
C35A C36A H36A . . 120.0
C37A C36A H36A . . 120.0
C36A C37A C38A . . 120.0
C36A C37A H37A . . 120.0
C38A C37A H37A . . 120.0
C39A C38A C37A . . 120.0
C39A C38A H38A . . 120.0
C37A C38A H38A . . 120.0
C40A C39A C38A . . 120.0
C40A C39A H39A . . 120.0
C38A C39A H39A . . 120.0
C39A C40A C35A . . 120.0
C39A C40A H40A . . 120.0
C35A C40A H40A . . 120.0
B1 N1 C13 . . 110.5(5)
B1 N1 C1 . . 128.3(5)
C13 N1 C1 . . 120.1(3)
C13 N1 B1A . . 107.8(6)
C1 N1 B1A . . 131.7(6)
B3 Mg1 Br2 . . 120.65(14)
B3 Mg1 Br1 . . 117.94(13)
Br2 Mg1 Br1 . . 110.36(5)
B3 Mg1 Br1 . 3_666 107.50(13)
Br2 Mg1 Br1 . 3_666 104.90(5)
Br1 Mg1 Br1 . 3_666 89.86(5)
B3 Mg1 B2 . . 34.77(16)
Br2 Mg1 B2 . . 92.46(10)
Br1 Mg1 B2 . . 118.48(11)
Br1 Mg1 B2 3_666 . 139.30(11)
C23 P1 C25 . . 103.2(3)
C23 P1 C24 . . 103.7(3)
C25 P1 C24 . . 104.4(3)
C23 P1 B3 . . 112.3(2)
C25 P1 B3 . . 117.6(3)
C24 P1 B3 . . 114.1(3)
C27 P2 C28 . . 102.5(4)
C27 P2 C26 . . 103.8(3)
C28 P2 C26 . . 104.1(3)
C27 P2 B3 . . 117.3(2)
C28 P2 B3 . . 113.5(3)
C26 P2 B3 . . 114.0(3)

loop_
_geom_bond_atom_site_label_1
_geom_bond_atom_site_label_2
_geom_bond_site_symmetry_2
_geom_bond_distance
B2 C13 . 1.567(6)
B2 B3 . 1.626(7)
B2 Mg1 . 2.850(5)
B2 H1B . 1.20(4)
B3 P1 . 1.886(5)
B3 P2 . 1.894(5)
B3 Mg1 . 2.385(5)
Br1 Mg1 . 2.5801(15)
Br1 Mg1 3_666 2.6517(15)
Br2 Mg1 . 2.4498(14)
C1 C2 . 1.390(6)
C1 C6 . 1.392(6)
C1 N1 . 1.446(5)
C2 C3 . 1.400(7)
C2 C10 . 1.528(11)
C2 C10A . 1.539(13)
C3 C4 . 1.357(7)
C3 H3 . 0.95
C4 C5 . 1.364(7)
C4 H4 . 0.95
C5 C6 . 1.391(7)
C5 H5 . 0.95
C6 C7 . 1.509(6)
C7 C9 . 1.520(8)
C7 C8 . 1.529(8)
C7 H7 . 1.0
C8 H8A . 0.98
C8 H8B . 0.98
C8 H8C . 0.98
C9 H9A . 0.98
C9 H9B . 0.98
C9 H9C . 0.98
C10 C12 . 1.527(14)
C10 C11 . 1.534(12)
C10 H10 . 1.0
C11 H11A . 0.98
C11 H11B . 0.98
C11 H11C . 0.98
C12 H12A . 0.98
C12 H12B . 0.98
C12 H12C . 0.98
C10A C12A . 1.528(15)
C10A C11A . 1.539(14)
C10A H10A . 1.0
C11A H11D . 0.98
C11A H11E . 0.98
C11A H11F . 0.98
C12A H12D . 0.98
C12A H12E . 0.98
C12A H12F . 0.98
C13 C14A . 1.359(12)
C13 C14 . 1.362(9)
C13 N1 . 1.444(5)
B1 O1 . 1.372(9)
B1 N1 . 1.436(10)
B1 C15 . 1.572(10)
C14 C15 . 1.514(9)
C14 H14 . 0.95
C15 Si2 . 1.886(8)
C15 Si1 . 1.898(8)
C16 Si1 . 1.868(10)
C16 H16A . 0.98
C16 H16B . 0.98
C16 H16C . 0.98
C17 Si1 . 1.878(8)
C17 H17A . 0.98
C17 H17B . 0.98
C17 H17C . 0.98
C18 Si1 . 1.868(9)
C18 H18A . 0.98
C18 H18B . 0.98
C18 H18C . 0.98
C19 Si2 . 1.890(8)
C19 H19A . 0.98
C19 H19B . 0.98
C19 H19C . 0.98
C20 Si2 . 1.891(9)
C20 H20A . 0.98
C20 H20B . 0.98
C20 H20C . 0.98
C21 Si2 . 1.875(8)
C21 H21A . 0.98
C21 H21B . 0.98
C21 H21C . 0.98
C22 O1 . 1.418(10)
C22 H22A . 0.98
C22 H22B . 0.98
C22 H22C . 0.98
B1A O1A . 1.378(11)
B1A N1 . 1.465(12)
B1A C15A . 1.580(12)
C14A C15A . 1.515(12)
C14A H14A . 0.95
C15A Si1A . 1.888(10)
C15A Si2A . 1.896(10)
C16A Si1A . 1.882(13)
C16A H16D . 0.98
C16A H16E . 0.98
C16A H16F . 0.98
C17A Si1A . 1.878(10)
C17A H17D . 0.98
C17A H17E . 0.98
C17A H17F . 0.98
C18A Si1A . 1.865(11)
C18A H18D . 0.98
C18A H18E . 0.98
C18A H18F . 0.98
C19A Si2A . 1.877(10)
C19A H19D . 0.98
C19A H19E . 0.98
C19A H19F . 0.98
C20A Si2A . 1.892(13)
C20A H20D . 0.98
C20A H20E . 0.98
C20A H20F . 0.98
C21A Si2A . 1.867(11)
C21A H21D . 0.98
C21A H21E . 0.98
C21A H21F . 0.98
C22A O1A . 1.418(12)
C22A H22D . 0.98
C22A H22E . 0.98
C22A H22F . 0.98
C23 P1 . 1.803(6)
C23 H23A . 0.98
C23 H23B . 0.98
C23 H23C . 0.98
C24 P1 . 1.810(5)
C24 H24A . 0.98
C24 H24B . 0.98
C24 H24C . 0.98
C25 P1 . 1.808(5)
C25 H25A . 0.98
C25 H25B . 0.98
C25 H25C . 0.98
C26 P2 . 1.803(5)
C26 H26A . 0.98
C26 H26B . 0.98
C26 H26C . 0.98
C27 P2 . 1.774(5)
C27 H27A . 0.98
C27 H27B . 0.98
C27 H27C . 0.98
C28 P2 . 1.790(6)
C28 H28A . 0.98
C28 H28B . 0.98
C28 H28C . 0.98
C29 C30 . 1.39
C29 C34 . 1.39
C29 H29 . 0.95
C30 C31 . 1.39
C30 H30 . 0.95
C31 C32 . 1.39
C31 H31 . 0.95
C32 C33 . 1.39
C32 H32 . 0.95
C33 C34 . 1.39
C33 H33 . 0.95
C34 H34 . 0.95
C35 C36 . 1.39
C35 C40 . 1.39
C35 H35 . 0.95
C36 C37 . 1.39
C36 H36 . 0.95
C37 C38 . 1.39
C37 H37 . 0.95
C38 C39 . 1.39
C38 H38 . 0.95
C39 C40 . 1.39
C39 H39 . 0.95
C40 H40 . 0.95
C35A C36A . 1.39
C35A C40A . 1.39
C35A H35A . 0.95
C36A C37A . 1.39
C36A H36A . 0.95
C37A C38A . 1.39
C37A H37A . 0.95
C38A C39A . 1.39
C38A H38A . 0.95
C39A C40A . 1.39
C39A H39A . 0.95
C40A H40A . 0.95
